data_4031834
loop_
_publ_author_name
'Han, Su Jin'
'Kim, Hyun Tae'
'Joo, Jung Min'

_publ_section_title
;
 Direct C-H Alkenylation of Functionalized Pyrazoles.
;
_journal_issue 2
_journal_name_full 'The Journal of organic chemistry'
_journal_page_first 689
_journal_page_last 698
_journal_paper_doi 10.1021/acs.joc.5b02398
_journal_volume 81
_journal_year 2016
_chemical_formula_sum 'C13 H11 N3 O2'
_chemical_formula_weight 241.25
_chemical_name_systematic
; 
 ? 
;
_space_group_IT_number 14
_symmetry_cell_setting monoclinic
_symmetry_space_group_name_Hall '-P 2yn'
_symmetry_space_group_name_H-M 'P 1 21/n 1'
_atom_sites_solution_hydrogens geom
_atom_sites_solution_primary direct
_atom_sites_solution_secondary difmap
_audit_creation_method SHELXL-97
_cell_angle_alpha 90.00
_cell_angle_beta 90.698(2)
_cell_angle_gamma 90.00
_cell_formula_units_Z 4
_cell_length_a 6.5358(2)
_cell_length_b 15.1093(4)
_cell_length_c 11.5347(4)
_cell_measurement_reflns_used 2326
_cell_measurement_temperature 173(2)
_cell_measurement_theta_max 27.51
_cell_measurement_theta_min 2.70
_cell_volume 1138.98(6)
_computing_cell_refinement 'Bruker APEX2'
_computing_data_collection 'Bruker APEX2'
_computing_data_reduction 'Bruker APEX2'
_computing_molecular_graphics 'Bruker SHELXTL'
_computing_publication_material 'Bruker SHELXTL'
_computing_structure_refinement 'SHELXL-97 (Sheldrick, 1997)'
_computing_structure_solution 'SHELXS-97 (Sheldrick, 1990)'
_diffrn_ambient_temperature 173(2)
_diffrn_measured_fraction_theta_full 1.000
_diffrn_measured_fraction_theta_max 1.000
_diffrn_measurement_device_type 'Bruker APEX-II CCD'
_diffrn_measurement_method '\f and \w scans'
_diffrn_radiation_monochromator graphite
_diffrn_radiation_source 'fine-focus sealed tube'
_diffrn_radiation_type MoK\a
_diffrn_radiation_wavelength 0.71073
_diffrn_reflns_av_R_equivalents 0.0290
_diffrn_reflns_av_unetI/netI 0.0302
_diffrn_reflns_limit_h_max 8
_diffrn_reflns_limit_h_min -8
_diffrn_reflns_limit_k_max 18
_diffrn_reflns_limit_k_min -18
_diffrn_reflns_limit_l_max 14
_diffrn_reflns_limit_l_min -13
_diffrn_reflns_number 8907
_diffrn_reflns_theta_full 26.00
_diffrn_reflns_theta_max 26.00
_diffrn_reflns_theta_min 2.22
_diffrn_standards_number 0
_exptl_absorpt_coefficient_mu 0.098
_exptl_absorpt_correction_T_max 0.9825
_exptl_absorpt_correction_T_min 0.9654
_exptl_absorpt_correction_type multi-scan
_exptl_absorpt_process_details sadabs
_exptl_crystal_colour green
_exptl_crystal_density_diffrn 1.407
_exptl_crystal_density_method 'not measured'
_exptl_crystal_description Block
_exptl_crystal_F_000 504
_exptl_crystal_size_max 0.36
_exptl_crystal_size_mid 0.18
_exptl_crystal_size_min 0.18
_refine_diff_density_max 0.215
_refine_diff_density_min -0.363
_refine_diff_density_rms 0.100
_refine_ls_extinction_method none
_refine_ls_goodness_of_fit_ref 1.052
_refine_ls_hydrogen_treatment constr
_refine_ls_matrix_type full
_refine_ls_number_parameters 163
_refine_ls_number_reflns 2243
_refine_ls_number_restraints 0
_refine_ls_restrained_S_all 1.052
_refine_ls_R_factor_all 0.0579
_refine_ls_R_factor_gt 0.0453
_refine_ls_shift/su_max 0.000
_refine_ls_shift/su_mean 0.000
_refine_ls_structure_factor_coef Fsqd
_refine_ls_weighting_details 'calc w=1/[\s^2^(Fo^2^)+(0.0592P)^2^+0.1532P] where P=(Fo^2^+2Fc^2^)/3'
_refine_ls_weighting_scheme calc
_refine_ls_wR_factor_gt 0.1033
_refine_ls_wR_factor_ref 0.1116
_reflns_number_gt 1756
_reflns_number_total 2243
_reflns_threshold_expression >2sigma(I)
_cod_data_source_file jo5b02398_si_002.cif
_cod_data_source_block tt
_cod_depositor_comments
;
The following automatic conversions were performed:

'_symmetry_cell_setting' value 'Monoclinic' changed to 'monoclinic'
according to
/usr/data/users/saulius/crontab/automatic-downloads/current/ACS/lib/dictionaries/cif_core.dic
dictionary named 'cif_core.dic' version 2.4.2 from 2011-04-26.

Automatic conversion script
Id: cif_fix_values 4268 2015-11-12 08:31:59Z antanas 
;
_cod_original_sg_symbol_H-M P2(1)/n
_cod_database_code 4031834

loop_
_symmetry_equiv_pos_as_xyz
'x, y, z'
'-x+1/2, y+1/2, -z+1/2'
'-x, -y, -z'
'x-1/2, -y-1/2, z-1/2'

loop_
_atom_site_label
_atom_site_type_symbol
_atom_site_fract_x
_atom_site_fract_y
_atom_site_fract_z
_atom_site_U_iso_or_equiv
_atom_site_adp_type
_atom_site_occupancy
_atom_site_symmetry_multiplicity
_atom_site_calc_flag
_atom_site_refinement_flags
O1 O 0.2596(2) 0.56127(8) 0.41113(13) 0.0631(4) Uani 1 1 d .
O2 O -0.02472(19) 0.54244(7) 0.31863(13) 0.0572(4) Uani 1 1 d .
N1 N 0.31113(19) 0.29279(8) 0.42726(12) 0.0373(3) Uani 1 1 d .
N2 N 0.13587(17) 0.27875(7) 0.36622(10) 0.0299(3) Uani 1 1 d .
N3 N 0.1265(2) 0.51297(8) 0.36974(12) 0.0401(3) Uani 1 1 d .
C1 C 0.3202(2) 0.37974(10) 0.43587(14) 0.0365(4) Uani 1 1 d .
H1A H 0.4270 0.4109 0.4747 0.044 Uiso 1 1 calc R
C2 C 0.1530(2) 0.42035(10) 0.38087(13) 0.0316(4) Uani 1 1 d .
C3 C 0.0325(2) 0.35173(9) 0.33549(12) 0.0276(3) Uani 1 1 d .
C4 C -0.1504(2) 0.32721(9) 0.27039(12) 0.0263(3) Uani 1 1 d .
C5 C -0.1459(2) 0.22657(9) 0.26135(13) 0.0324(4) Uani 1 1 d .
H5A H -0.1432 0.2080 0.1791 0.039 Uiso 1 1 calc R
H5B H -0.2685 0.2007 0.2978 0.039 Uiso 1 1 calc R
C6 C 0.0498(2) 0.19563(9) 0.32519(13) 0.0335(4) Uani 1 1 d .
H6A H 0.0172 0.1557 0.3905 0.040 Uiso 1 1 calc R
H6B H 0.1440 0.1650 0.2719 0.040 Uiso 1 1 calc R
C7 C -0.2886(2) 0.38500(9) 0.22865(13) 0.0298(4) Uani 1 1 d .
H7A H -0.2592 0.4453 0.2452 0.036 Uiso 1 1 calc R
C8 C -0.4768(2) 0.37033(9) 0.16196(13) 0.0282(3) Uani 1 1 d .
C9 C -0.5844(2) 0.44596(10) 0.12745(15) 0.0383(4) Uani 1 1 d .
H9A H -0.5318 0.5025 0.1482 0.046 Uiso 1 1 calc R
C10 C -0.7644(2) 0.44127(10) 0.06436(16) 0.0434(4) Uani 1 1 d .
H10A H -0.8328 0.4940 0.0414 0.052 Uiso 1 1 calc R
C11 C -0.8454(2) 0.35982(10) 0.03454(15) 0.0378(4) Uani 1 1 d .
H11A H -0.9706 0.3560 -0.0079 0.045 Uiso 1 1 calc R
C12 C -0.7418(2) 0.28402(10) 0.06728(14) 0.0340(4) Uani 1 1 d .
H12A H -0.7961 0.2278 0.0463 0.041 Uiso 1 1 calc R
C13 C -0.5606(2) 0.28849(9) 0.13006(13) 0.0313(4) Uani 1 1 d .
H13A H -0.4921 0.2354 0.1518 0.038 Uiso 1 1 calc R

loop_
_atom_site_aniso_label
_atom_site_aniso_U_11
_atom_site_aniso_U_22
_atom_site_aniso_U_33
_atom_site_aniso_U_23
_atom_site_aniso_U_13
_atom_site_aniso_U_12
O1 0.0621(9) 0.0376(7) 0.0886(11) -0.0025(6) -0.0368(7) -0.0182(6)
O2 0.0503(8) 0.0316(6) 0.0888(11) -0.0022(6) -0.0319(7) 0.0034(5)
N1 0.0305(7) 0.0417(7) 0.0395(8) 0.0064(6) -0.0115(6) -0.0001(6)
N2 0.0281(7) 0.0291(6) 0.0325(7) 0.0034(5) -0.0060(5) 0.0007(5)
N3 0.0404(8) 0.0307(7) 0.0489(9) -0.0021(6) -0.0117(6) -0.0057(6)
C1 0.0327(8) 0.0393(9) 0.0372(9) 0.0031(7) -0.0112(7) -0.0065(7)
C2 0.0301(8) 0.0295(8) 0.0349(9) 0.0014(6) -0.0071(6) -0.0035(6)
C3 0.0269(7) 0.0279(7) 0.0279(8) 0.0024(6) -0.0015(6) 0.0003(6)
C4 0.0255(7) 0.0272(7) 0.0262(8) -0.0006(5) -0.0008(6) -0.0033(6)
C5 0.0365(8) 0.0265(7) 0.0341(9) 0.0007(6) -0.0049(7) -0.0022(6)
C6 0.0381(8) 0.0250(7) 0.0373(9) 0.0009(6) -0.0024(7) 0.0018(6)
C7 0.0279(8) 0.0259(7) 0.0355(9) -0.0008(6) -0.0021(6) -0.0026(6)
C8 0.0246(7) 0.0305(7) 0.0296(8) 0.0000(6) -0.0008(6) -0.0012(6)
C9 0.0343(9) 0.0277(8) 0.0526(11) 0.0003(7) -0.0087(7) 0.0005(6)
C10 0.0337(9) 0.0375(9) 0.0586(12) 0.0037(7) -0.0127(8) 0.0050(7)
C11 0.0269(8) 0.0472(9) 0.0392(9) 0.0011(7) -0.0072(7) -0.0022(7)
C12 0.0307(8) 0.0354(8) 0.0359(9) -0.0006(6) -0.0029(7) -0.0079(6)
C13 0.0295(8) 0.0298(7) 0.0344(9) 0.0031(6) -0.0022(6) -0.0016(6)

loop_
_atom_type_symbol
_atom_type_description
_atom_type_scat_dispersion_real
_atom_type_scat_dispersion_imag
_atom_type_scat_source
C C 0.0033 0.0016 'International Tables Vol C Tables 4.2.6.8 and 6.1.1.4'
H H 0.0000 0.0000 'International Tables Vol C Tables 4.2.6.8 and 6.1.1.4'
N N 0.0061 0.0033 'International Tables Vol C Tables 4.2.6.8 and 6.1.1.4'
O O 0.0106 0.0060 'International Tables Vol C Tables 4.2.6.8 and 6.1.1.4'

loop_
_geom_angle_atom_site_label_1
_geom_angle_atom_site_label_2
_geom_angle_atom_site_label_3
_geom_angle
C1 N1 N2 103.42(12)
C3 N2 N1 115.45(11)
C3 N2 C6 115.69(12)
N1 N2 C6 128.80(11)
O1 N3 O2 122.23(14)
O1 N3 C2 117.84(14)
O2 N3 C2 119.92(13)
N1 C1 C2 111.65(14)
N1 C1 H1A 124.2
C2 C1 H1A 124.2
C1 C2 C3 106.12(13)
C1 C2 N3 124.68(14)
C3 C2 N3 129.08(13)
N2 C3 C2 103.36(13)
N2 C3 C4 109.65(12)
C2 C3 C4 146.99(13)
C7 C4 C3 124.47(13)
C7 C4 C5 129.67(13)
C3 C4 C5 105.86(11)
C4 C5 C6 106.67(11)
C4 C5 H5A 110.4
C6 C5 H5A 110.4
C4 C5 H5B 110.4
C6 C5 H5B 110.4
H5A C5 H5B 108.6
N2 C6 C5 102.08(11)
N2 C6 H6A 111.4
C5 C6 H6A 111.4
N2 C6 H6B 111.4
C5 C6 H6B 111.4
H6A C6 H6B 109.2
C4 C7 C8 130.52(13)
C4 C7 H7A 114.7
C8 C7 H7A 114.7
C9 C8 C13 116.98(13)
C9 C8 C7 116.36(13)
C13 C8 C7 126.65(13)
C10 C9 C8 122.15(13)
C10 C9 H9A 118.9
C8 C9 H9A 118.9
C9 C10 C11 119.97(14)
C9 C10 H10A 120.0
C11 C10 H10A 120.0
C12 C11 C10 119.05(15)
C12 C11 H11A 120.5
C10 C11 H11A 120.5
C11 C12 C13 121.13(14)
C11 C12 H12A 119.4
C13 C12 H12A 119.4
C12 C13 C8 120.71(13)
C12 C13 H13A 119.6
C8 C13 H13A 119.6

loop_
_geom_bond_atom_site_label_1
_geom_bond_atom_site_label_2
_geom_bond_distance
O1 N3 1.2276(17)
O2 N3 1.2284(17)
N1 C1 1.3187(19)
N1 N2 1.3539(17)
N2 C3 1.3388(18)
N2 C6 1.4532(18)
N3 C2 1.416(2)
C1 C2 1.398(2)
C1 H1A 0.9500
C2 C3 1.400(2)
C3 C4 1.452(2)
C4 C7 1.342(2)
C4 C5 1.5244(19)
C5 C6 1.540(2)
C5 H5A 0.9900
C5 H5B 0.9900
C6 H6A 0.9900
C6 H6B 0.9900
C7 C8 1.460(2)
C7 H7A 0.9500
C8 C9 1.397(2)
C8 C13 1.400(2)
C9 C10 1.378(2)
C9 H9A 0.9500
C10 C11 1.382(2)
C10 H10A 0.9500
C11 C12 1.381(2)
C11 H11A 0.9500
C12 C13 1.383(2)
C12 H12A 0.9500
C13 H13A 0.9500
